data_4313401
loop_
_publ_author_name
'Monica Baldini'
'Marisa Belicchi-Ferrari'
'Franco Bisceglie'
'Giorgio Pelosi'
'Silvana Pinelli'
'Pieralberto Tarasconi'

_publ_contact_author 'M. Belicchi Ferrari'
_publ_contact_author_email marisa.ferrari@unipr.it
_publ_section_title
;
 Cu(II) Complexes with Heterocyclic Substituted Thiosemicarbazones: The
 Case of 5-Formyluracil. Synthesis, Characterization, X-ray Structures,
 DNA Interaction Studies, and Biological Activity
;
_journal_name_full 'Inorganic Chemistry'
_journal_page_first 2049
_journal_page_last 2055
_journal_paper_doi 10.1021/ic026131d
_journal_volume 42
_journal_year 2003
_chemical_formula_sum 'C8 H13 Cl2 Cu N5 O3 S'
_chemical_formula_weight 393.73
_chemical_name_systematic ?
_space_group_IT_number 14
_symmetry_space_group_name_Hall '-P 2ybc'
_symmetry_space_group_name_H-M 'P 1 21/c 1'
_cell_angle_alpha 90.00(0)
_cell_angle_beta 101.23(6)
_cell_angle_gamma 90.00(0)
_cell_formula_units_Z 4.00
_cell_length_a 9.035(3)
_cell_length_b 9.888(3)
_cell_length_c 15.830(6)
_cell_volume 1387.1(9)
_exptl_crystal_colour green
_exptl_crystal_description ?
_refine_ls_number_reflns 4071
_refine_ls_R_factor_all 0.1109
_refine_ls_R_factor_obs 0.0577
_refine_ls_wR_factor_all 0.1751
_cod_data_source_file ic026131dsi20021220_062552_2.cif
_cod_data_source_block (II)
_cod_depositor_comments
;
 Changing the _atom_site_occupancy data item value from '.' to '1'
 for all fully occupied atom sites.

 Antanas Vaitkus,
 2017-02-19

 Removing atoms 'Cl2' from the _atom_site and _atom_site_aniso loops
 since it seems to be a symmetrical equivalent of atom 'Cl2''.
 The following data was removed:
 # _atom_site loop:
 # Cl2 0.2394(2) 0.4911(1) 0.21245(9) 0.0453(4) Uani Cl . . .
 # _atom_site_aniso loop:
 # Cl2 0.0508(7) 0.0369(6) 0.0538(7) 0.0016(5) 0.0242(6) 0.0051(5)

 Antanas Vaitkus,
 2017-02-15
;
_cod_original_sg_symbol_H-M ' P 1 21/c 1 '
_cod_original_formula_sum 'C8 H13 N5 O3 S1 Cl2 Cu1 '
_cod_database_code 4313401

loop_
_symmetry_equiv_pos_as_xyz
x,y,z
-x,-y,-z
-x,y+1/2,-z+1/2
x,-y+1/2,z+1/2

loop_
_atom_site_label
_atom_site_fract_x
_atom_site_fract_y
_atom_site_fract_z
_atom_site_U_iso_or_equiv
_atom_site_adp_type
_atom_site_type_symbol
_atom_site_calc_flag
_atom_site_occupancy
_atom_site_disorder_group
Cu1 0.62984(6) 0.06458(5) 0.11776(4) 0.0343(2) Uani Cu . 1 .
S1 0.8009(1) -0.0265(1) 0.05097(8) 0.0363(4) Uani S . 1 .
Cl1 0.7141(2) 0.2700(1) 0.0928(1) 0.0552(5) Uani Cl . 1 .
Cl2' 0.7607(2) -0.0089(1) 0.28760(9) 0.0453(4) Uani Cl . 1 .
O1 0.4547(4) 0.1474(3) 0.1540(2) 0.0443(11) Uani O . 1 .
O2 0.0448(4) 0.1959(4) 0.2706(3) 0.0563(14) Uani O . 1 .
O1W 0.5248(4) 0.5246(3) 0.1338(3) 0.0478(13) Uani O . 1 .
N1 0.8183(4) -0.2888(4) 0.0230(3) 0.0362(14) Uani N . 1 .
N2 0.6182(4) -0.2228(3) 0.0848(3) 0.0332(13) Uani N . 1 .
N3 0.5357(4) -0.1189(3) 0.1125(2) 0.0297(10) Uani N . 1 .
N4 0.1025(4) -0.0188(4) 0.2330(3) 0.0363(13) Uani N . 1 .
N5 0.2440(4) 0.1645(4) 0.2048(3) 0.0376(13) Uani N . 1 .
C1 0.7416(5) -0.1908(4) 0.0529(3) 0.0310(12) Uani C . 1 .
C2 0.4153(5) -0.1510(4) 0.1396(3) 0.0323(13) Uani C . 1 .
C3 0.3198(5) -0.0571(4) 0.1719(3) 0.0296(12) Uani C . 1 .
C4 0.1953(5) -0.1023(5) 0.2018(3) 0.0340(14) Uani C . 1 .
C5 0.1238(5) 0.1204(5) 0.2388(3) 0.0382(15) Uani C . 1 .
C6 0.3475(5) 0.0867(4) 0.1756(3) 0.0325(13) Uani C . 1 .
C7 0.9642(6) -0.2670(6) -0.0010(4) 0.0482(19) Uani C . 1 .
C8 0.7740(8) -0.4302(5) 0.0247(4) 0.0506(18) Uani C . 1 .
H2 0.38240(0) -0.24080(0) 0.13540(0) 0.0500(0) Uiso H calc 1 .
H4 0.16520(0) -0.20370(0) 0.19460(0) 0.0500(0) Uiso H calc 1 .
H2N 0.56130(0) -0.30290(0) 0.07520(0) 0.0500(0) Uiso H calc 1 .
H4N 0.01950(0) -0.03990(0) 0.25290(0) 0.0500(0) Uiso H calc 1 .
H5N 0.29610(0) 0.25760(0) 0.22020(0) 0.0500(0) Uiso H calc 1 .
H1OW 0.44220(0) 0.52160(0) 0.15520(0) 0.0500(0) Uiso H calc 1 .
H2OW 0.54260(0) 0.44570(0) 0.11520(0) 0.0500(0) Uiso H calc 1 .
H7A 0.9642(70) -0.3081(70) -0.0560(41) 0.0723(0) Uiso H . 1 .
H7B 1.0422(74) -0.3068(72) 0.0416(42) 0.0723(0) Uiso H . 1 .
H7C 0.9823(71) -0.1717(76) -0.0046(40) 0.0723(0) Uiso H . 1 .
H8A 0.8109(76) -0.4789(67) -0.0194(42) 0.0758(0) Uiso H . 1 .
H8B 0.6660(83) -0.4365(68) 0.0147(43) 0.0758(0) Uiso H . 1 .
H8C 0.8160(79) -0.4684(70) 0.0799(48) 0.0758(0) Uiso H . 1 .

loop_
_atom_site_aniso_label
_atom_site_aniso_U_11
_atom_site_aniso_U_22
_atom_site_aniso_U_33
_atom_site_aniso_U_23
_atom_site_aniso_U_13
_atom_site_aniso_U_12
Cu1 0.0392(3) 0.0164(2) 0.0530(4) -0.0011(2) 0.0232(3) -0.0016(2)
S1 0.0440(6) 0.0195(5) 0.0520(7) 0.0009(5) 0.0259(5) -0.0011(4)
Cl1 0.0663(8) 0.0179(5) 0.0949(11) -0.0012(6) 0.0492(8) -0.0063(5)
Cl2' 0.0508(7) 0.0369(6) 0.0538(7) 0.0016(5) 0.0242(6) 0.0051(5)
O1 0.0441(18) 0.0219(14) 0.0756(24) -0.0007(15) 0.0332(17) -0.0012(13)
O2 0.0528(21) 0.0414(20) 0.0854(29) -0.0076(19) 0.0397(20) 0.0047(17)
O1W 0.0533(21) 0.0259(16) 0.0727(25) 0.0040(16) 0.0330(19) 0.0007(15)
N1 0.0449(21) 0.0232(17) 0.0475(23) -0.0007(16) 0.0261(19) 0.0013(15)
N2 0.0377(19) 0.0180(16) 0.0484(22) 0.0007(15) 0.0197(16) -0.0022(13)
N3 0.0315(17) 0.0187(15) 0.0418(20) -0.0057(15) 0.0148(15) 0.0001(13)
N4 0.0336(19) 0.0319(19) 0.0479(23) -0.0020(17) 0.0190(17) -0.0018(15)
N5 0.0335(18) 0.0305(19) 0.0522(24) -0.0022(17) 0.0168(17) 0.0001(15)
C1 0.0379(21) 0.0222(18) 0.0355(23) 0.0018(17) 0.0132(18) 0.0059(17)
C2 0.0392(22) 0.0203(17) 0.0406(24) 0.0015(17) 0.0160(19) -0.0022(16)
C3 0.0345(20) 0.0215(18) 0.0356(22) -0.0011(16) 0.0134(17) -0.0003(15)
C4 0.0380(23) 0.0296(21) 0.0370(24) -0.0006(18) 0.0135(19) -0.0007(17)
C5 0.0326(22) 0.0403(25) 0.0445(27) 0.0009(21) 0.0141(20) 0.0062(19)
C6 0.0337(21) 0.0263(20) 0.0395(24) -0.0007(17) 0.0123(18) 0.0016(16)
C7 0.0455(28) 0.0368(26) 0.0713(39) -0.0060(25) 0.0336(28) -0.0022(22)
C8 0.0723(36) 0.0214(21) 0.0692(38) -0.0100(23) 0.0417(31) -0.0042(22)

loop_
_atom_type_symbol
_atom_type_number_in_cell
_atom_type_description
_atom_type_scat_dispersion_real
_atom_type_scat_dispersion_imag
_atom_type_scat_source
Cu 4 'Copper      ' 0.3201 1.2651 'Int. Tab. C, 4.2.6.8, 6.1.1.4'
'S ' 4 'Sulphur     ' 0.1246 0.1234 'Int. Tab. C, 4.2.6.8, 6.1.1.4'
Cl 12 'Chlorine    ' 0.1484 0.1585 'Int. Tab. C, 4.2.6.8, 6.1.1.4'
'O ' 12 'Oxygen      ' 0.0106 0.0060 'Int. Tab. C, 4.2.6.8, 6.1.1.4'
'N ' 20 'Nitrogen    ' 0.0061 0.0033 'Int. Tab. C, 4.2.6.8, 6.1.1.4'
'C ' 32 'Carbon      ' 0.0033 0.0016 'Int. Tab. C, 4.2.6.8, 6.1.1.4'
'H ' 52 'Hydrogen    ' 0.0000 0.0000 'Int. Tab. C, 4.2.6.8, 6.1.1.4'

loop_
_geom_angle_atom_site_label_1
_geom_angle_atom_site_label_2
_geom_angle_atom_site_label_3
_geom_angle
_geom_angle_site_symmetry_1
_geom_angle_site_symmetry_2
_geom_angle_site_symmetry_3
_geom_angle_publ_flag
S1 Cu1 Cl1 89.5(1) . . . no
S1 Cu1 Cl2' 98.5(1) . . . no
S1 Cu1 O1 168.8(1) . . . no
S1 Cu1 N3 86.7(1) . . . no
Cl1 Cu1 Cl2' 108.1(1) . . . no
Cl1 Cu1 O1 89.7(1) . . . no
Cl1 Cu1 N3 167.5(1) . . . no
Cl2' Cu1 O1 92.3(1) . . . no
Cl2' Cu1 N3 84.3(1) . . . no
O1 Cu1 N3 91.7(1) . . . no
Cu1 S1 C1 97.3(2) . . . no
Cu1 O1 C6 126.5(3) . . . no
H1OW O1W H2OW 109.3(4) . . . no
C1 N1 C7 123.0(4) . . . no
C1 N1 C8 122.0(4) . . . no
C7 N1 C8 114.3(4) . . . no
N3 N2 C1 118.6(4) . . . no
N3 N2 H2N 111.3(3) . . . no
C1 N2 H2N 127.1(4) . . . no
Cu1 N3 N2 115.7(2) . . . no
Cu1 N3 C2 126.3(3) . . . no
N2 N3 C2 117.7(4) . . . no
C4 N4 C5 123.1(4) . . . no
C4 N4 H4N 128.0(4) . . . no
C5 N4 H4N 108.8(4) . . . no
C5 N5 C6 127.0(4) . . . no
C5 N5 H5N 123.1(4) . . . no
C6 N5 H5N 105.7(4) . . . no
S1 C1 N1 119.9(3) . . . no
S1 C1 N2 120.9(3) . . . no
N1 C1 N2 119.2(4) . . . no
N3 C2 C3 124.7(4) . . . no
N3 C2 H2 119.3(4) . . . no
C3 C2 H2 115.9(4) . . . no
C2 C3 C4 120.2(4) . . . no
C2 C3 C6 122.9(4) . . . no
C4 C3 C6 116.9(4) . . . no
N4 C4 C3 122.7(4) . . . no
N4 C4 H4 117.8(4) . . . no
C3 C4 H4 119.3(4) . . . no
O2 C5 N4 123.7(5) . . . no
O2 C5 N5 122.8(4) . . . no
N4 C5 N5 113.5(4) . . . no
O1 C6 N5 116.4(4) . . . no
O1 C6 C3 127.1(4) . . . no
N5 C6 C3 116.5(4) . . . no
N1 C7 H7A 109(4) . . . no
N1 C7 H7B 109(4) . . . no
N1 C7 H7C 109(4) . . . no
H7A C7 H7B 109(6) . . . no
H7A C7 H7C 109(6) . . . no
H7B C7 H7C 109(6) . . . no
N1 C8 H8A 109(4) . . . no
N1 C8 H8B 109(4) . . . no
N1 C8 H8C 109(4) . . . no
H8A C8 H8B 109(6) . . . no
H8A C8 H8C 109(6) . . . no
H8B C8 H8C 109(6) . . . no

loop_
_geom_bond_atom_site_label_1
_geom_bond_atom_site_label_2
_geom_bond_distance
_geom_bond_site_symmetry_1
_geom_bond_site_symmetry_2
_geom_bond_publ_flag
Cu1 S1 2.226(2) . . no
Cu1 Cl1 2.231(1) . . no
Cu1 Cl2' 2.814(2) . . no
Cu1 O1 1.964(4) . . no
Cu1 N3 1.999(3) . . no
S1 C1 1.712(4) . . no
O1 C6 1.242(6) . . no
O2 C5 1.209(7) . . no
O1W H1OW 0.879(4) . . no
O1W H2OW 0.859(4) . . no
N1 C1 1.331(6) . . no
N1 C7 1.458(7) . . no
N1 C8 1.456(6) . . no
N2 N3 1.389(5) . . no
N2 C1 1.348(6) . . no
N2 H2N 0.941(3) . . no
N3 C2 1.284(6) . . no
N4 C4 1.338(6) . . no
N4 C5 1.390(6) . . no
N4 H4N 0.893(4) . . no
N5 C5 1.374(7) . . no
N5 C6 1.360(6) . . no
N5 H5N 1.041(4) . . no
C2 C3 1.428(6) . . no
C2 H2 0.935(4) . . no
C3 C4 1.377(7) . . no
C3 C6 1.443(6) . . no
C4 H4 1.040(4) . . no
C7 H7A 0.96(6) . . no
C7 H7B 0.96(6) . . no
C7 H7C 0.96(7) . . no
C8 H8A 0.96(7) . . no
C8 H8B 0.96(7) . . no
C8 H8C 0.96(7) . . no

loop_
_geom_torsion_atom_site_label_1
_geom_torsion_atom_site_label_2
_geom_torsion_atom_site_label_3
_geom_torsion_atom_site_label_4
_geom_torsion
_geom_torsion_site_symmetry_1
_geom_torsion_site_symmetry_2
_geom_torsion_site_symmetry_3
_geom_torsion_site_symmetry_4
_geom_torsion_publ_flag
Cl1 Cu1 S1 C1 -173.9(2) . . . . no
Cl2' Cu1 S1 C1 77.9(2) . . . . no
O1 Cu1 S1 C1 -87.9(6) . . . . no
N3 Cu1 S1 C1 -5.8(2) . . . . no
S1 Cu1 O1 C6 90.9(7) . . . . no
Cl1 Cu1 O1 C6 176.9(4) . . . . no
Cl2' Cu1 O1 C6 -75.1(4) . . . . no
N3 Cu1 O1 C6 9.3(4) . . . . no
S1 Cu1 N3 N2 8.7(3) . . . . no
S1 Cu1 N3 C2 -178.1(4) . . . . no
Cl1 Cu1 N3 N2 81.4(6) . . . . no
Cl1 Cu1 N3 C2 -105.4(6) . . . . no
Cl2' Cu1 N3 N2 -90.2(3) . . . . no
Cl2' Cu1 N3 C2 83.0(4) . . . . no
O1 Cu1 N3 N2 177.7(3) . . . . no
O1 Cu1 N3 C2 -9.2(4) . . . . no
Cu1 S1 C1 N1 -176.1(3) . . . . no
Cu1 S1 C1 N2 3.4(4) . . . . no
Cu1 O1 C6 N5 175.0(3) . . . . no
Cu1 O1 C6 C3 -5.9(7) . . . . no
C7 N1 C1 S1 8.8(6) . . . . no
C7 N1 C1 N2 -170.8(4) . . . . no
C8 N1 C1 S1 178.8(4) . . . . no
C8 N1 C1 N2 -0.7(7) . . . . no
C1 N1 C7 H7A -132(4) . . . . no
C1 N1 C7 H7B 107(4) . . . . no
C1 N1 C7 H7C -12(4) . . . . no
C8 N1 C7 H7A 56(4) . . . . no
C8 N1 C7 H7B -63(4) . . . . no
C8 N1 C7 H7C 176(4) . . . . no
C1 N1 C8 H8A 155(4) . . . . no
C1 N1 C8 H8B 35(5) . . . . no
C1 N1 C8 H8C -84(5) . . . . no
C7 N1 C8 H8A -33(4) . . . . no
C7 N1 C8 H8B -153(4) . . . . no
C7 N1 C8 H8C 86(5) . . . . no
C1 N2 N3 Cu1 -9.0(5) . . . . no
C1 N2 N3 C2 177.3(4) . . . . no
H2N N2 N3 Cu1 -170.7(3) . . . . no
H2N N2 N3 C2 15.5(5) . . . . no
N3 N2 C1 S1 3.0(6) . . . . no
N3 N2 C1 N1 -177.4(4) . . . . no
H2N N2 C1 S1 161.6(4) . . . . no
H2N N2 C1 N1 -18.9(7) . . . . no
Cu1 N3 C2 C3 5.6(6) . . . . no
Cu1 N3 C2 H2 -178.3(3) . . . . no
N2 N3 C2 C3 178.6(4) . . . . no
N2 N3 C2 H2 -5.2(6) . . . . no
C5 N4 C4 C3 -0.5(7) . . . . no
C5 N4 C4 H4 -174.4(4) . . . . no
H4N N4 C4 C3 179.2(5) . . . . no
H4N N4 C4 H4 5.3(8) . . . . no
C4 N4 C5 O2 -176.4(5) . . . . no
C4 N4 C5 N5 3.5(7) . . . . no
H4N N4 C5 O2 3.8(7) . . . . no
H4N N4 C5 N5 -176.2(4) . . . . no
C6 N5 C5 O2 173.1(5) . . . . no
C6 N5 C5 N4 -6.8(7) . . . . no
H5N N5 C5 O2 19.6(7) . . . . no
H5N N5 C5 N4 -160.3(4) . . . . no
C5 N5 C6 O1 -174.2(4) . . . . no
C5 N5 C6 C3 6.6(7) . . . . no
H5N N5 C6 O1 -17.1(5) . . . . no
H5N N5 C6 C3 163.8(4) . . . . no
N3 C2 C3 C4 -178.0(4) . . . . no
N3 C2 C3 C6 1.6(7) . . . . no
H2 C2 C3 C4 5.7(7) . . . . no
H2 C2 C3 C6 -174.7(4) . . . . no
C2 C3 C4 N4 179.7(4) . . . . no
C2 C3 C4 H4 -6.5(7) . . . . no
C6 C3 C4 N4 0.1(7) . . . . no
C6 C3 C4 H4 173.9(4) . . . . no
C2 C3 C6 O1 -1.5(7) . . . . no
C2 C3 C6 N5 177.6(4) . . . . no
C4 C3 C6 O1 178.1(4) . . . . no
C4 C3 C6 N5 -2.8(6) . . . . no
